data_4114180
loop_
_publ_author_name
'St\'ephane A. Baudron'
'Narcis Avarvari'
'Patrick Batail'
'Claude Coulon'
'Rodolphe Cl\'erac'
'Enric Canadell'
'Pascale Auban-Senzier'

_publ_contact_author
; Dr Patrick Batail 
  Laboratoire Chimie Inorganique, Mat\'eriaux et Interfaces,
  FRE 2447 CNRS-Universit\'e d'Angers,
  Bat. K, 2, Boulevard Lavoisier, Angers, France 
;
_publ_contact_author_email patrick.batail@univ-angers.fr
_publ_contact_author_fax '33 2 41 73 50 11'
_publ_contact_author_phone '33 2 41 73 52 64'
_publ_section_title
;
 Singular Crystalline \b'-Layered Topologies Directed by Ribbons of
 Self-Complementary Amide...Amide Ring Motifs in [EDT-TTF-(CONH2)2]2X (X =
 HSO4-, ClO4-, ReO4-, AsF6-): Coupled Activation of Ribbon Curvature,
 Electron Interactions, and Magnetic Susceptibility
;
_journal_name_full 'Journal of the American Chemical Society'
_journal_page_first 11583
_journal_page_last 11590
_journal_paper_doi 10.1021/ja0356129
_journal_volume 125
_journal_year 2003
_chemical_formula_sum 'C10 H8 N2 O2 S6'
_chemical_formula_weight 380.54
_chemical_name_common EDT-TTF-(CONH2)2
_chemical_name_systematic
;
 ?
;
_space_group_IT_number 14
_symmetry_cell_setting monoclinic
_symmetry_space_group_name_Hall '-P 2yn'
_symmetry_space_group_name_H-M 'P 1 21/n 1'
_atom_sites_solution_hydrogens geom
_atom_sites_solution_primary direct
_atom_sites_solution_secondary difmap
_audit_creation_method SHELXL-97
_cell_angle_alpha 90.00
_cell_angle_beta 99.987(10)
_cell_angle_gamma 90.00
_cell_formula_units_Z 4
_cell_length_a 5.1518(4)
_cell_length_b 36.487(3)
_cell_length_c 7.9179(6)
_cell_measurement_reflns_used 5018
_cell_measurement_temperature 293(2)
_cell_measurement_theta_max 27.1
_cell_measurement_theta_min 1.75
_cell_volume 1465.8(2)
_computing_cell_refinement 'SELECT, CELL [STOE-IPDS]'
_computing_data_collection 'EXPOSE, [STOE-IPDS]'
_computing_data_reduction 'INTEGRATE [STOE-IPDS]'
_computing_structure_refinement 'SHELXL-97 (Sheldrick, 1997)'
_computing_structure_solution 'SHELXS-97 (Sheldrick, 1990)'
_diffrn_ambient_temperature 293(2)
_diffrn_detector_area_resol_mean 6.66
_diffrn_measured_fraction_theta_full 0.934
_diffrn_measured_fraction_theta_max 0.934
_diffrn_measurement_device_type STOE-IPDS
_diffrn_measurement_method 'Oscillation, Phi. incr. = 0.7'
_diffrn_radiation_monochromator graphite
_diffrn_radiation_source 'fine-focus sealed tube'
_diffrn_radiation_type MoK\a
_diffrn_radiation_wavelength 0.71073
_diffrn_reflns_av_R_equivalents 0.0614
_diffrn_reflns_av_sigmaI/netI 0.1298
_diffrn_reflns_limit_h_max 6
_diffrn_reflns_limit_h_min -6
_diffrn_reflns_limit_k_max 46
_diffrn_reflns_limit_k_min 0
_diffrn_reflns_limit_l_max 10
_diffrn_reflns_limit_l_min 0
_diffrn_reflns_number 10699
_diffrn_reflns_theta_full 26.94
_diffrn_reflns_theta_max 26.94
_diffrn_reflns_theta_min 2.67
_exptl_absorpt_coefficient_mu 0.932
_exptl_absorpt_correction_type none
_exptl_crystal_colour purple
_exptl_crystal_density_diffrn 1.724
_exptl_crystal_description platelet
_exptl_crystal_F_000 776
_exptl_crystal_size_max 0.5390
_exptl_crystal_size_mid 0.1000
_exptl_crystal_size_min 0.0770
_refine_diff_density_max 0.353
_refine_diff_density_min -0.245
_refine_diff_density_rms 0.059
_refine_ls_extinction_method none
_refine_ls_goodness_of_fit_ref 0.686
_refine_ls_hydrogen_treatment mixed
_refine_ls_matrix_type full
_refine_ls_number_parameters 181
_refine_ls_number_reflns 2970
_refine_ls_number_restraints 0
_refine_ls_restrained_S_all 0.686
_refine_ls_R_factor_all 0.0921
_refine_ls_R_factor_gt 0.0354
_refine_ls_shift/su_max 0.001
_refine_ls_shift/su_mean 0.000
_refine_ls_structure_factor_coef Fsqd
_refine_ls_weighting_details 'calc w=1/[\s^2^(Fo^2^)+(0.0108P)^2^+0.0000P] where P=(Fo^2^+2Fc^2^)/3'
_refine_ls_weighting_scheme calc
_refine_ls_wR_factor_gt 0.0603
_refine_ls_wR_factor_ref 0.0684
_reflns_number_gt 1430
_reflns_number_total 2970
_reflns_threshold_expression >2sigma(I)
_cod_data_source_file ja0356129si20030414_071208.cif
_cod_data_source_block sb33p
_cod_database_code 4114180

loop_
_symmetry_equiv_pos_as_xyz
'x, y, z'
'-x+1/2, y+1/2, -z+1/2'
'-x, -y, -z'
'x-1/2, -y-1/2, z-1/2'

loop_
_atom_site_label
_atom_site_type_symbol
_atom_site_fract_x
_atom_site_fract_y
_atom_site_fract_z
_atom_site_U_iso_or_equiv
_atom_site_adp_type
_atom_site_occupancy
_atom_site_symmetry_multiplicity
_atom_site_calc_flag
_atom_site_refinement_flags
S1 S 0.33961(19) 0.07855(3) 0.97865(10) 0.0350(2) Uani 1 1 d .
S2 S 0.24065(19) 0.09991(3) 1.32022(10) 0.0354(2) Uani 1 1 d .
S3 S -0.1081(2) 0.13325(3) 0.79882(12) 0.0485(3) Uani 1 1 d .
S4 S -0.2197(2) 0.15588(3) 1.13842(12) 0.0448(3) Uani 1 1 d .
S5 S -0.4838(3) 0.18505(4) 0.60361(16) 0.0792(5) Uani 1 1 d .
S6 S -0.6313(2) 0.20911(3) 1.00239(17) 0.0629(3) Uani 1 1 d .
C1 C 0.7243(7) 0.03172(10) 1.0941(4) 0.0266(8) Uani 1 1 d .
C2 C 0.5363(6) 0.05734(9) 1.1554(4) 0.0258(7) Uani 1 1 d .
C3 C 0.4842(6) 0.06678(10) 1.3118(4) 0.0273(8) Uani 1 1 d .
C4 C 0.6058(7) 0.05123(10) 1.4839(4) 0.0298(8) Uani 1 1 d .
C5 C 0.1513(7) 0.10504(10) 1.0972(4) 0.0311(8) Uani 1 1 d .
C6 C -0.0351(7) 0.12801(10) 1.0236(4) 0.0335(8) Uani 1 1 d .
C7 C -0.3478(8) 0.16678(10) 0.8049(5) 0.0460(10) Uani 1 1 d .
C8 C -0.4020(7) 0.17698(10) 0.9568(5) 0.0390(9) Uani 1 1 d .
C9A C -0.566(2) 0.2321(3) 0.6890(13) 0.068(4) Uiso 0.563(18) 1 d P
C9B C -0.718(3) 0.2150(4) 0.6258(17) 0.081(6) Uiso 0.437(18) 1 d P
C10A C -0.591(4) 0.2399(4) 0.786(2) 0.042(6) Uiso 0.270(19) 1 d P
C10B C -0.749(2) 0.2319(2) 0.8130(9) 0.074(3) Uiso 0.730(19) 1 d P
O1 O 0.7064(4) 0.02777(7) 0.9365(2) 0.0344(6) Uani 1 1 d .
O2 O 0.8384(4) 0.04208(7) 1.5191(3) 0.0401(7) Uani 1 1 d .
N1 N 0.9027(6) 0.01419(8) 1.2070(3) 0.0342(7) Uani 1 1 d .
H1A H 1.0120 -0.0006 1.1719 0.041 Uiso 1 1 calc R
H1B H 0.9089 0.0176 1.3150 0.041 Uiso 1 1 calc R
N2 N 0.4404(5) 0.04851(9) 1.5960(3) 0.0396(8) Uani 1 1 d .
H2A H 0.4957 0.0401 1.6974 0.048 Uiso 1 1 calc R
H2B H 0.2788 0.0552 1.5669 0.048 Uiso 1 1 calc R

loop_
_atom_site_aniso_label
_atom_site_aniso_U_11
_atom_site_aniso_U_22
_atom_site_aniso_U_33
_atom_site_aniso_U_23
_atom_site_aniso_U_13
_atom_site_aniso_U_12
S1 0.0381(5) 0.0464(6) 0.0209(4) 0.0028(4) 0.0065(4) 0.0168(5)
S2 0.0387(5) 0.0441(6) 0.0247(4) -0.0007(4) 0.0094(4) 0.0133(5)
S3 0.0543(7) 0.0584(7) 0.0327(5) 0.0078(5) 0.0076(5) 0.0207(6)
S4 0.0464(6) 0.0485(6) 0.0408(5) 0.0024(4) 0.0117(4) 0.0190(6)
S5 0.0935(11) 0.0761(9) 0.0564(7) 0.0191(7) -0.0193(7) 0.0189(9)
S6 0.0478(7) 0.0495(7) 0.0874(9) -0.0117(6) 0.0003(6) 0.0186(6)
C1 0.0236(18) 0.033(2) 0.0241(16) -0.0019(14) 0.0074(13) -0.0017(16)
C2 0.0212(17) 0.0346(19) 0.0218(16) 0.0031(14) 0.0044(13) 0.0009(16)
C3 0.0242(18) 0.037(2) 0.0215(15) 0.0000(14) 0.0055(13) 0.0033(16)
C4 0.029(2) 0.038(2) 0.0217(16) -0.0029(14) 0.0011(14) 0.0042(18)
C5 0.0338(19) 0.033(2) 0.0275(17) 0.0048(15) 0.0066(15) 0.0063(19)
C6 0.033(2) 0.036(2) 0.0320(18) 0.0023(16) 0.0076(15) 0.0029(18)
C7 0.043(2) 0.036(2) 0.054(2) 0.0048(19) -0.0061(19) 0.009(2)
C8 0.032(2) 0.029(2) 0.054(2) -0.0005(18) 0.0032(17) 0.0069(18)
O1 0.0347(14) 0.0508(16) 0.0183(12) 0.0002(10) 0.0060(9) 0.0098(13)
O2 0.0255(14) 0.0706(19) 0.0235(12) 0.0044(12) 0.0021(10) 0.0129(15)
N1 0.0336(16) 0.0500(18) 0.0188(14) -0.0010(12) 0.0037(11) 0.0193(15)
N2 0.0309(17) 0.073(2) 0.0163(14) 0.0070(14) 0.0069(12) 0.0137(17)

loop_
_atom_type_symbol
_atom_type_description
_atom_type_scat_dispersion_real
_atom_type_scat_dispersion_imag
_atom_type_scat_source
C C 0.0033 0.0016 'International Tables Vol C Tables 4.2.6.8 and 6.1.1.4'
H H 0.0000 0.0000 'International Tables Vol C Tables 4.2.6.8 and 6.1.1.4'
N N 0.0061 0.0033 'International Tables Vol C Tables 4.2.6.8 and 6.1.1.4'
O O 0.0106 0.0060 'International Tables Vol C Tables 4.2.6.8 and 6.1.1.4'
S S 0.1246 0.1234 'International Tables Vol C Tables 4.2.6.8 and 6.1.1.4'

loop_
_geom_angle_atom_site_label_1
_geom_angle_atom_site_label_2
_geom_angle_atom_site_label_3
_geom_angle
C5 S1 C2 96.46(15)
C3 S2 C5 95.74(16)
C7 S3 C6 94.36(18)
C6 S4 C8 95.22(18)
C9B S5 C7 109.7(5)
C9B S5 C9A 33.3(5)
C7 S5 C9A 95.6(3)
C10B S6 C8 106.9(3)
C10B S6 C10A 25.8(4)
C8 S6 C10A 91.4(5)
O1 C1 N1 122.8(3)
O1 C1 C2 117.5(3)
N1 C1 C2 119.8(3)
C3 C2 C1 134.5(3)
C3 C2 S1 115.9(3)
C1 C2 S1 109.6(2)
C2 C3 C4 127.8(3)
C2 C3 S2 117.8(2)
C4 C3 S2 114.4(2)
O2 C4 N2 122.6(3)
O2 C4 C3 122.9(3)
N2 C4 C3 114.5(3)
C6 C5 S1 122.5(2)
C6 C5 S2 123.4(3)
S1 C5 S2 114.02(19)
C5 C6 S4 123.7(2)
C5 C6 S3 121.4(3)
S4 C6 S3 114.9(2)
C8 C7 S3 118.7(3)
C8 C7 S5 126.8(3)
S3 C7 S5 114.4(2)
C7 C8 S6 129.0(3)
C7 C8 S4 116.8(3)
S6 C8 S4 114.2(2)
C10A C9A C9B 114(2)
C10A C9A C10B 35.3(15)
C9B C9A C10B 78.9(11)
C10A C9A S5 134.0(15)
C9B C9A S5 59.6(9)
C10B C9A S5 115.8(7)
C9A C9B C10A 28.9(10)
C9A C9B C10B 61.9(10)
C10A C9B C10B 32.9(6)
C9A C9B S5 87.1(11)
C10A C9B S5 104.8(11)
C10B C9B S5 122.1(9)
C9A C10A C10B 112(2)
C9A C10A C9B 36.9(13)
C10B C10A C9B 75.6(14)
C9A C10A S6 127.9(17)
C10B C10A S6 54.8(10)
C9B C10A S6 105.1(11)
C10A C10B C9A 32.3(12)
C10A C10B C9B 71.5(14)
C9A C10B C9B 39.2(6)
C10A C10B S6 99.4(11)
C9A C10B S6 114.4(7)
C9B C10B S6 121.9(7)

loop_
_geom_bond_atom_site_label_1
_geom_bond_atom_site_label_2
_geom_bond_distance
S1 C5 1.753(3)
S1 C2 1.758(3)
S2 C3 1.752(3)
S2 C5 1.756(3)
S3 C7 1.745(4)
S3 C6 1.765(3)
S4 C6 1.751(4)
S4 C8 1.753(4)
S5 C9B 1.657(13)
S5 C7 1.757(4)
S5 C9A 1.919(11)
S6 C10B 1.729(7)
S6 C8 1.746(4)
S6 C10A 2.087(17)
C1 O1 1.244(4)
C1 N1 1.330(4)
C1 C2 1.487(5)
C2 C3 1.357(4)
C3 C4 1.508(4)
C4 O2 1.228(4)
C4 N2 1.337(4)
C5 C6 1.331(4)
C7 C8 1.334(5)
C9A C10A 0.851(16)
C9A C9B 1.056(14)
C9A C10B 1.473(15)
C9B C10A 1.61(2)
C9B C10B 1.639(14)
C10A C10B 0.920(16)
